data_4062354
loop_
_publ_author_name
'Dakternieks, Dainis'
'Duthie, Andrew'
'Smyth, Douglas R.'
'Stapleton, Clynton P. D.'
'Tiekink, Edward R. T.'

_publ_section_title
;
 Steric Control over Molecular Structure and Supramolecular Association
 Exerted by Tin- and Ligand-Bound Groups in Diorganotin Carboxylates
;
_journal_issue 22
_journal_name_full Organometallics
_journal_page_first 4599
_journal_page_last 4603
_journal_paper_doi 10.1021/om0340140
_journal_volume 22
_journal_year 2003
_chemical_formula_moiety 'C20 H26 N2 O4 Sn '
_chemical_formula_sum 'C20 H26 N2 O4 Sn'
_chemical_formula_weight 477.13
_space_group_IT_number 14
_symmetry_cell_setting monoclinic
_symmetry_space_group_name_Hall '-P 2yn'
_symmetry_space_group_name_H-M 'P 1 21/n 1'
_cell_angle_alpha 90
_cell_angle_beta 95.86(3)
_cell_angle_gamma 90
_cell_formula_units_Z 4
_cell_length_a 12.486(4)
_cell_length_b 9.035(3)
_cell_length_c 17.752(7)
_cell_measurement_temperature 173
_cell_volume 1992.3(12)
_diffrn_ambient_temperature 173
_exptl_crystal_density_diffrn 1.591
_cod_original_sg_symbol_H-M 'P 21/n'
_cod_original_formula_sum 'C20 H26 N2 O4 Sn '
_cod_database_code 4062354

loop_
_symmetry_equiv_pos_as_xyz
'  +x,  +y,  +z'
1/2-x,1/2+y,1/2-z
'  -x,  -y,  -z'
1/2+x,1/2-y,1/2+z

loop_
_atom_site_label
_atom_site_type_symbol
_atom_site_fract_x
_atom_site_fract_y
_atom_site_fract_z
_atom_site_U_iso_or_equiv
_atom_site_adp_type
_atom_site_occupancy
_atom_site_symmetry_multiplicity
_atom_site_calc_flag
_atom_site_refinement_flags
_atom_site_disorder_assembly
_atom_site_disorder_group
Sn Sn 0.077198(14) 0.04145(2) 0.250825(10) 0.01629(5) Uani 1 1 d . . .
O1 O 0.21103(15) 0.2301(2) 0.25617(11) 0.0219(4) Uani 1 1 d . . .
O2 O 0.27286(14) 0.4461(2) 0.30468(10) 0.0203(4) Uani 1 1 d . . .
O3 O -0.08106(15) -0.0068(2) 0.28813(12) 0.0234(4) Uani 1 1 d . . .
O4 O -0.21022(17) -0.1672(2) 0.31014(14) 0.0358(6) Uani 1 1 d . . .
N1 N 0.02055(17) 0.2731(2) 0.31013(13) 0.0182(5) Uani 1 1 d . . .
N2 N 0.01161(18) -0.2025(3) 0.20327(13) 0.0193(5) Uani 1 1 d . . .
C1 C 0.2012(2) 0.3503(3) 0.29034(15) 0.0181(5) Uani 1 1 d . . .
C2 C 0.0940(2) 0.3815(3) 0.31940(14) 0.0170(5) Uani 1 1 d . . .
C3 C 0.0746(2) 0.5150(3) 0.35334(16) 0.0233(6) Uani 1 1 d . . .
H3 H 0.1290 0.5887 0.3593 0.028 Uiso 1 1 calc R . .
C4 C -0.0249(2) 0.5404(3) 0.37861(17) 0.0283(6) Uani 1 1 d . . .
H4 H -0.0401 0.6310 0.4025 0.034 Uiso 1 1 calc R . .
C5 C -0.1014(2) 0.4301(3) 0.36801(17) 0.0281(7) Uani 1 1 d . . .
H5 H -0.1711 0.4450 0.3838 0.034 Uiso 1 1 calc R . .
C6 C -0.0768(2) 0.2980(3) 0.33449(17) 0.0250(6) Uani 1 1 d . . .
H6 H -0.1300 0.2225 0.3284 0.030 Uiso 1 1 calc R . .
C7 C -0.1305(2) -0.1319(3) 0.27977(16) 0.0217(6) Uani 1 1 d . . .
C8 C -0.0835(2) -0.2413(3) 0.22767(15) 0.0192(5) Uani 1 1 d . . .
C9 C -0.1360(2) -0.3717(3) 0.20598(16) 0.0230(6) Uani 1 1 d . . .
H9 H -0.2029 -0.3956 0.2241 0.028 Uiso 1 1 calc R . .
C10 C -0.0896(2) -0.4665(3) 0.15748(17) 0.0273(6) Uani 1 1 d . . .
H10 H -0.1239 -0.5569 0.1420 0.033 Uiso 1 1 calc R . .
C11 C 0.0080(2) -0.4272(3) 0.13187(17) 0.0273(6) Uani 1 1 d . . .
H11 H 0.0416 -0.4897 0.0983 0.033 Uiso 1 1 calc R . .
C12 C 0.0551(2) -0.2944(3) 0.15651(16) 0.0229(6) Uani 1 1 d . . .
H12 H 0.1219 -0.2678 0.1391 0.027 Uiso 1 1 calc R . .
C13 C 0.0276(2) 0.1279(3) 0.14192(14) 0.0193(5) Uani 1 1 d . . .
H13A H 0.0428 0.2355 0.1428 0.023 Uiso 1 1 calc R . .
H13B H 0.0727 0.0824 0.1055 0.023 Uiso 1 1 calc R . .
C14 C -0.0900(2) 0.1061(3) 0.11180(15) 0.0228(6) Uani 1 1 d . . .
H14A H -0.1064 -0.0011 0.1095 0.027 Uiso 1 1 calc R . .
H14B H -0.1365 0.1523 0.1472 0.027 Uiso 1 1 calc R . .
C15 C -0.1160(2) 0.1737(3) 0.03312(15) 0.0249(6) Uani 1 1 d . . .
H15A H -0.0964 0.2799 0.0351 0.030 Uiso 1 1 calc R . .
H15B H -0.0717 0.1243 -0.0027 0.030 Uiso 1 1 calc R . .
C16 C -0.2338(3) 0.1586(4) 0.00392(18) 0.0356(8) Uani 1 1 d . . .
H16A H -0.2463 0.2037 -0.0464 0.053 Uiso 1 1 calc R . .
H16B H -0.2780 0.2089 0.0386 0.053 Uiso 1 1 calc R . .
H16C H -0.2533 0.0536 0.0007 0.053 Uiso 1 1 calc R . .
C17 C 0.1601(2) -0.0400(4) 0.35245(15) 0.0262(6) Uani 1 1 d . . .
H17A H 0.1712 -0.1474 0.3456 0.031 Uiso 1 1 calc R . .
H17B H 0.2322 0.0066 0.3581 0.031 Uiso 1 1 calc R . .
C18 C 0.1119(3) -0.0197(4) 0.42650(17) 0.0374(8) Uani 1 1 d . . .
H18A H 0.0466 -0.0818 0.4261 0.045 Uiso 1 1 calc R . .
H18B H 0.0898 0.0849 0.4310 0.045 Uiso 1 1 calc R . .
C19 C 0.1901(3) -0.0608(5) 0.49581(19) 0.0481(10) Uani 1 1 d . . .
H19A H 0.2513 0.0093 0.4991 0.058 Uiso 1 1 calc R . .
H19B H 0.1526 -0.0472 0.5418 0.058 Uiso 1 1 calc R . .
C20 C 0.2336(4) -0.2142(5) 0.4961(2) 0.0553(11) Uani 1 1 d . . .
H20A H 0.2820 -0.2301 0.5424 0.083 Uiso 1 1 calc R . .
H20B H 0.2735 -0.2282 0.4518 0.083 Uiso 1 1 calc R . .
H20C H 0.1740 -0.2851 0.4942 0.083 Uiso 1 1 calc R . .

loop_
_atom_site_aniso_label
_atom_site_aniso_U_11
_atom_site_aniso_U_22
_atom_site_aniso_U_33
_atom_site_aniso_U_23
_atom_site_aniso_U_13
_atom_site_aniso_U_12
Sn 0.01619(8) 0.01631(9) 0.01632(9) 0.00147(8) 0.00152(6) -0.00077(8)
O1 0.0199(9) 0.0207(10) 0.0256(10) -0.0057(8) 0.0053(8) -0.0028(8)
O2 0.0199(9) 0.0195(9) 0.0218(9) -0.0020(8) 0.0034(7) -0.0045(8)
O3 0.0224(10) 0.0180(10) 0.0312(11) -0.0039(8) 0.0096(8) -0.0023(7)
O4 0.0273(11) 0.0275(12) 0.0565(15) -0.0033(11) 0.0224(11) -0.0046(9)
N1 0.0163(11) 0.0166(11) 0.0220(12) 0.0005(9) 0.0036(9) -0.0006(9)
N2 0.0175(11) 0.0182(11) 0.0222(12) 0.0013(10) 0.0019(9) 0.0007(9)
C1 0.0194(13) 0.0195(13) 0.0154(13) 0.0018(10) 0.0016(10) -0.0016(10)
C2 0.0186(12) 0.0170(12) 0.0152(12) 0.0016(10) 0.0004(10) 0.0000(10)
C3 0.0240(14) 0.0197(14) 0.0257(15) -0.0030(11) -0.0003(11) 0.0009(11)
C4 0.0318(15) 0.0226(14) 0.0313(16) -0.0069(14) 0.0074(12) 0.0026(13)
C5 0.0224(14) 0.0281(16) 0.0355(17) -0.0017(13) 0.0113(12) 0.0044(12)
C6 0.0200(14) 0.0236(14) 0.0321(16) 0.0008(13) 0.0064(12) -0.0003(11)
C7 0.0199(13) 0.0171(13) 0.0284(15) 0.0025(12) 0.0042(11) 0.0005(11)
C8 0.0182(13) 0.0184(13) 0.0207(14) 0.0041(10) 0.0009(11) 0.0002(11)
C9 0.0200(13) 0.0215(14) 0.0276(15) 0.0034(12) 0.0024(11) -0.0025(11)
C10 0.0297(15) 0.0219(14) 0.0295(15) -0.0004(13) -0.0006(12) -0.0036(13)
C11 0.0304(15) 0.0249(15) 0.0270(15) -0.0048(12) 0.0048(12) 0.0006(12)
C12 0.0206(14) 0.0226(14) 0.0255(15) -0.0021(12) 0.0033(11) -0.0023(11)
C13 0.0205(13) 0.0203(13) 0.0169(13) 0.0025(11) 0.0013(10) 0.0006(11)
C14 0.0240(14) 0.0252(14) 0.0188(13) 0.0034(12) 0.0001(11) 0.0007(12)
C15 0.0268(15) 0.0297(15) 0.0180(14) 0.0013(12) 0.0007(11) 0.0012(12)
C16 0.0357(18) 0.041(2) 0.0274(17) 0.0056(15) -0.0081(13) -0.0049(15)
C17 0.0320(15) 0.0288(15) 0.0176(13) 0.0038(13) 0.0016(11) 0.0041(14)
C18 0.0439(19) 0.047(2) 0.0218(15) -0.0011(15) 0.0041(14) 0.0101(16)
C19 0.068(3) 0.053(2) 0.0210(16) -0.0016(17) -0.0025(16) 0.011(2)
C20 0.080(3) 0.053(2) 0.030(2) 0.0101(19) -0.0096(19) 0.010(2)

loop_
_geom_bond_atom_site_label_1
_geom_bond_atom_site_label_2
_geom_bond_distance
_geom_bond_site_symmetry_2
_geom_bond_publ_flag
Sn C17 2.118(3) . ?
Sn C13 2.118(3) . ?
Sn O3 2.191(2) . ?
Sn O2 2.3653(19) 2_545 ?
Sn O1 2.3824(19) . ?
Sn N2 2.470(2) . ?
Sn N1 2.478(2) . ?
O1 C1 1.256(3) . ?
O2 C1 1.252(3) . ?
O2 Sn 2.3653(19) 2 ?
O3 C7 1.289(3) . ?
O4 C7 1.222(3) . ?
N1 C2 1.341(3) . ?
N1 C6 1.350(3) . ?
N2 C12 1.329(4) . ?
N2 C8 1.351(3) . ?
C1 C2 1.509(4) . ?
C2 C3 1.381(4) . ?
C3 C4 1.382(4) . ?
C4 C5 1.380(4) . ?
C5 C6 1.383(4) . ?
C7 C8 1.513(4) . ?
C8 C9 1.384(4) . ?
C9 C10 1.383(4) . ?
C10 C11 1.389(4) . ?
C11 C12 1.387(4) . ?
C13 C14 1.523(4) . ?
C14 C15 1.528(4) . ?
C15 C16 1.515(4) . ?
C17 C18 1.512(4) . ?
C18 C19 1.536(4) . ?
C19 C20 1.488(5) . ?
